data_4310920
loop_
_publ_author_name
'Philipp K\"olle'
'Richard Dronskowski'

_publ_section_title
;
 Hydrogen Bonding in the Crystal Structures of the Ionic Liquid Compounds
 Butyldimethylimidazolium Hydrogen Sulfate, Chloride, and
 Chloroferrate(II,III)
;
_journal_name_full 'Inorganic Chemistry'
_journal_page_first 2803
_journal_page_last 2809
_journal_paper_doi 10.1021/ic035237l
_journal_volume 43
_journal_year 2004
_chemical_formula_sum 'C9 H17 N2 O4 S'
_chemical_formula_weight 249.31
_chemical_melting_point 351(1)
_chemical_name_systematic '1-butyl-2,3-dimethylimidazolium hydrogensulfate'
_space_group_IT_number 61
_symmetry_cell_setting orthorhombic
_symmetry_space_group_name_Hall '-P 2ac 2ab'
_symmetry_space_group_name_H-M 'P b c a'
_atom_sites_solution_hydrogens geom
_atom_sites_solution_primary direct
_atom_sites_solution_secondary difmap
_audit_creation_method SHELXL-97
_cell_angle_alpha 90.00
_cell_angle_beta 90.00
_cell_angle_gamma 90.00
_cell_formula_units_Z 8
_cell_length_a 13.602(3)
_cell_length_b 10.525(2)
_cell_length_c 17.336(4)
_cell_measurement_temperature 293(2)
_cell_volume 2481.8(9)
_computing_structure_refinement 'SHELXL-97 (Sheldrick, 1997)'
_computing_structure_solution 'SHELXS-97 (Sheldrick, 1990)'
_diffrn_ambient_temperature 293(2)
_diffrn_measured_fraction_theta_full 0.998
_diffrn_measured_fraction_theta_max 0.998
_diffrn_radiation_monochromator graphite
_diffrn_radiation_source 'fine-focus sealed tube'
_diffrn_radiation_type MoK\a
_diffrn_radiation_wavelength 0.71073
_diffrn_reflns_av_R_equivalents 0.0000
_diffrn_reflns_av_sigmaI/netI 0.0259
_diffrn_reflns_limit_h_max 18
_diffrn_reflns_limit_h_min 0
_diffrn_reflns_limit_k_max 14
_diffrn_reflns_limit_k_min 0
_diffrn_reflns_limit_l_max 23
_diffrn_reflns_limit_l_min 0
_diffrn_reflns_number 3073
_diffrn_reflns_theta_full 28.29
_diffrn_reflns_theta_max 28.29
_diffrn_reflns_theta_min 2.35
_exptl_absorpt_coefficient_mu 0.263
_exptl_crystal_density_diffrn 1.334
_exptl_crystal_density_method 'not measured'
_exptl_crystal_F_000 1064
_refine_diff_density_max 0.382
_refine_diff_density_min -0.157
_refine_diff_density_rms 0.058
_refine_ls_extinction_method none
_refine_ls_goodness_of_fit_ref 1.056
_refine_ls_hydrogen_treatment mixed
_refine_ls_matrix_type full
_refine_ls_number_parameters 149
_refine_ls_number_reflns 3073
_refine_ls_number_restraints 1
_refine_ls_restrained_S_all 1.056
_refine_ls_R_factor_all 0.0694
_refine_ls_R_factor_gt 0.0541
_refine_ls_shift/su_max 0.000
_refine_ls_shift/su_mean 0.000
_refine_ls_structure_factor_coef Fsqd
_refine_ls_weighting_details 'calc w=1/[\s^2^(Fo^2^)+(0.0722P)^2^+1.0310P] where P=(Fo^2^+2Fc^2^)/3'
_refine_ls_weighting_scheme calc
_refine_ls_wR_factor_gt 0.1346
_refine_ls_wR_factor_ref 0.1451
_reflns_number_gt 2389
_reflns_number_total 3073
_reflns_threshold_expression >2sigma(I)
_cod_data_source_file ic035237lsi20031027_082411.cif
_cod_data_source_block bdmimhso4_213
_cod_database_code 4310920

loop_
_symmetry_equiv_pos_as_xyz
'x, y, z'
'-x+1/2, -y, z+1/2'
'-x, y+1/2, -z+1/2'
'x+1/2, -y+1/2, -z'
'-x, -y, -z'
'x-1/2, y, -z-1/2'
'x, -y-1/2, z-1/2'
'-x-1/2, y-1/2, z'

loop_
_atom_site_label
_atom_site_type_symbol
_atom_site_fract_x
_atom_site_fract_y
_atom_site_fract_z
_atom_site_U_iso_or_equiv
_atom_site_adp_type
_atom_site_occupancy
_atom_site_symmetry_multiplicity
_atom_site_calc_flag
_atom_site_refinement_flags
_atom_site_disorder_assembly
_atom_site_disorder_group
S1 S 0.05871(4) 0.37848(5) 0.08205(3) 0.04195(18) Uani 1 1 d . . .
O2 O 0.11276(12) 0.42449(16) 0.01290(9) 0.0510(4) Uani 1 1 d D . .
O3 O -0.01337(14) 0.48464(16) 0.10323(10) 0.0589(5) Uani 1 1 d . . .
O4 O 0.12488(16) 0.3658(2) 0.14545(10) 0.0778(6) Uani 1 1 d . . .
O5 O 0.00489(16) 0.26574(16) 0.06421(12) 0.0729(6) Uani 1 1 d . . .
H1 H 0.069(4) 0.463(6) -0.037(2) 0.21(3) Uiso 1 1 d D . .
N1 N 0.12058(12) 0.93570(17) 0.09046(10) 0.0405(4) Uani 1 1 d . . .
N2 N 0.10867(13) 0.81916(16) 0.19157(11) 0.0429(4) Uani 1 1 d . . .
C3 C 0.13575(14) 0.81907(19) 0.11769(12) 0.0398(4) Uani 1 1 d . . .
C4 C 0.07723(17) 0.9397(2) 0.21160(14) 0.0507(5) Uani 1 1 d . . .
H4 H 0.0551 0.9657 0.2598 0.076 Uiso 1 1 calc R . .
C5 C 0.08479(17) 1.0118(2) 0.14818(13) 0.0486(5) Uani 1 1 d . . .
H5 H 0.0688 1.0974 0.1441 0.073 Uiso 1 1 calc R . .
C6 C 0.13868(19) 0.9765(2) 0.01101(13) 0.0515(5) Uani 1 1 d . . .
H6A H 0.1218 1.0647 0.0057 0.077 Uiso 1 1 calc R . .
H6B H 0.0992 0.9269 -0.0236 0.077 Uiso 1 1 calc R . .
H6C H 0.2069 0.9649 -0.0012 0.077 Uiso 1 1 calc R . .
C7 C 0.17650(19) 0.7118(2) 0.07324(14) 0.0535(6) Uani 1 1 d . . .
H7A H 0.1805 0.6381 0.1057 0.080 Uiso 1 1 calc R . .
H7B H 0.2410 0.7334 0.0550 0.080 Uiso 1 1 calc R . .
H7C H 0.1345 0.6940 0.0300 0.080 Uiso 1 1 calc R . .
C8 C 0.11240(19) 0.7109(2) 0.24502(15) 0.0541(6) Uani 1 1 d . . .
H8A H 0.0917 0.6346 0.2182 0.081 Uiso 1 1 calc R . .
H8B H 0.0668 0.7256 0.2871 0.081 Uiso 1 1 calc R . .
C9 C 0.21448(19) 0.6907(2) 0.27744(15) 0.0553(6) Uani 1 1 d . . .
H9A H 0.2127 0.6185 0.3121 0.083 Uiso 1 1 calc R . .
H9B H 0.2584 0.6695 0.2353 0.083 Uiso 1 1 calc R . .
C10 C 0.2564(2) 0.8028(3) 0.32018(15) 0.0597(6) Uani 1 1 d . . .
H10A H 0.2583 0.8755 0.2858 0.090 Uiso 1 1 calc R . .
H10B H 0.2133 0.8238 0.3630 0.090 Uiso 1 1 calc R . .
C11 C 0.3579(3) 0.7783(4) 0.35055(18) 0.0837(9) Uani 1 1 d . . .
H11A H 0.3813 0.8525 0.3771 0.126 Uiso 1 1 calc R . .
H11B H 0.4012 0.7590 0.3084 0.126 Uiso 1 1 calc R . .
H11C H 0.3562 0.7078 0.3856 0.126 Uiso 1 1 calc R . .

loop_
_atom_site_aniso_label
_atom_site_aniso_U_11
_atom_site_aniso_U_22
_atom_site_aniso_U_33
_atom_site_aniso_U_23
_atom_site_aniso_U_13
_atom_site_aniso_U_12
S1 0.0497(3) 0.0356(3) 0.0405(3) 0.0030(2) -0.0014(2) 0.0063(2)
O2 0.0516(9) 0.0516(9) 0.0498(9) 0.0010(7) 0.0033(7) 0.0022(7)
O3 0.0712(11) 0.0560(10) 0.0494(9) 0.0040(7) 0.0115(8) 0.0233(9)
O4 0.0832(14) 0.0984(16) 0.0516(11) 0.0008(10) -0.0197(9) 0.0271(12)
O5 0.0831(13) 0.0377(9) 0.0980(15) 0.0109(9) -0.0080(11) -0.0116(9)
N1 0.0391(9) 0.0365(9) 0.0460(9) -0.0001(7) -0.0030(7) -0.0022(7)
N2 0.0417(9) 0.0343(9) 0.0526(10) 0.0023(7) 0.0019(8) 0.0009(7)
C3 0.0352(9) 0.0354(10) 0.0489(11) -0.0045(8) -0.0030(8) -0.0035(8)
C4 0.0580(13) 0.0406(12) 0.0535(12) -0.0015(10) 0.0082(10) 0.0114(10)
C5 0.0537(13) 0.0368(11) 0.0554(13) 0.0000(9) 0.0032(10) 0.0088(9)
C6 0.0547(13) 0.0541(13) 0.0455(12) 0.0027(10) -0.0032(10) -0.0078(11)
C7 0.0596(14) 0.0383(11) 0.0627(14) -0.0141(10) 0.0003(11) -0.0039(10)
C8 0.0607(13) 0.0373(11) 0.0642(14) 0.0113(10) 0.0082(11) -0.0067(10)
C9 0.0691(15) 0.0378(11) 0.0591(13) 0.0125(10) 0.0040(12) 0.0083(11)
C10 0.0651(15) 0.0589(15) 0.0550(13) 0.0022(12) 0.0030(12) 0.0073(12)
C11 0.080(2) 0.104(3) 0.0678(19) 0.0068(17) -0.0137(16) 0.0103(19)

loop_
_atom_type_symbol
_atom_type_description
_atom_type_scat_dispersion_real
_atom_type_scat_dispersion_imag
_atom_type_scat_source
C C 0.0033 0.0016 'International Tables Vol C Tables 4.2.6.8 and 6.1.1.4'
N N 0.0061 0.0033 'International Tables Vol C Tables 4.2.6.8 and 6.1.1.4'
O O 0.0106 0.0060 'International Tables Vol C Tables 4.2.6.8 and 6.1.1.4'
S S 0.1246 0.1234 'International Tables Vol C Tables 4.2.6.8 and 6.1.1.4'
H H 0.0000 0.0000 'International Tables Vol C Tables 4.2.6.8 and 6.1.1.4'

loop_
_geom_angle_atom_site_label_1
_geom_angle_atom_site_label_2
_geom_angle_atom_site_label_3
_geom_angle
_geom_angle_site_symmetry_1
_geom_angle_site_symmetry_3
_geom_angle_publ_flag
O4 S1 O5 114.38(13) . . ?
O4 S1 O2 109.85(12) . . ?
O5 S1 O2 110.44(11) . . ?
O4 S1 O3 106.70(11) . . ?
O5 S1 O3 109.27(12) . . ?
O2 S1 O3 105.80(9) . . ?
S1 O3 H4 108.8 . 3_545 ?
S1 O3 C4 106.98(9) . 3_545 ?
H4 O3 C4 3.8 3_545 3_545 ?
S1 O5 H5 107.6 . 1_545 ?
S1 O5 C5 114.66(11) . 1_545 ?
H5 O5 C5 9.0 1_545 1_545 ?
C3 N1 C5 109.56(18) . . ?
C3 N1 C6 125.34(19) . . ?
C5 N1 C6 125.10(19) . . ?
C3 N2 C4 109.11(18) . . ?
C3 N2 C8 126.58(18) . . ?
C4 N2 C8 124.31(19) . . ?
N1 C3 N2 107.30(18) . . ?
N1 C3 C7 125.4(2) . . ?
N2 C3 C7 127.3(2) . . ?
C5 C4 N2 106.84(19) . . ?
C4 C5 N1 107.19(19) . . ?
N2 C8 C9 112.00(18) . . ?
C10 C9 C8 114.9(2) . . ?
C11 C10 C9 112.7(2) . . ?

loop_
_geom_bond_atom_site_label_1
_geom_bond_atom_site_label_2
_geom_bond_distance
_geom_bond_site_symmetry_2
_geom_bond_publ_flag
S1 O4 1.4267(19) . ?
S1 O5 1.4282(18) . ?
S1 O2 1.4872(17) . ?
S1 O3 1.5312(17) . ?
O3 H4 2.4489 3_545 ?
O3 C4 3.359(3) 3_545 ?
O5 H5 2.4106 1_545 ?
O5 C5 3.232(3) 1_545 ?
N1 C3 1.331(3) . ?
N1 C5 1.371(3) . ?
N1 C6 1.464(3) . ?
N2 C3 1.333(3) . ?
N2 C4 1.383(3) . ?
N2 C8 1.470(3) . ?
C3 C7 1.475(3) . ?
C4 C5 1.340(3) . ?
C8 C9 1.513(4) . ?
C9 C10 1.505(4) . ?
C10 C11 1.501(4) . ?
